data_4513923
loop_
_publ_author_name
'Strom, Alexandra E.'
'Balcells, David'
'Hartwig, John F.'

_publ_section_title
;
 Synthetic and Computational Studies on the Rhodium-Catalyzed
 Hydroamination of Aminoalkenes
;
_journal_issue 9
_journal_name_full 'ACS Catalysis'
_journal_page_first 5651
_journal_paper_doi 10.1021/acscatal.6b01320
_journal_volume 6
_journal_year 2016
_chemical_formula_sum 'C22 H33 B F4 P Rh'
_chemical_formula_weight 518.17
_chemical_name_common AES2-013
_chemical_name_systematic
;
 Compound-L4-Rh
;
_space_group.centring_type C

_space_group_IT_number 15
_space_group.IT_number 15

_symmetry_cell_setting monoclinic
_symmetry_space_group_name_Hall '-C 2yc'
_symmetry_space_group_name_H-M 'C 1 2/c 1'
_atom_sites_solution_hydrogens geom
_atom_sites_solution_primary direct
_atom_sites_solution_secondary difmap
_audit_creation_method SHELXL-97
_cell_angle_alpha 90.00
_cell_angle_beta 97.7630(10)
_cell_angle_gamma 90.00
_cell_formula_units_Z 8
_cell_length_a 26.861(2)
_cell_length_b 7.7454(7)
_cell_length_c 21.4543(19)
_cell_measurement_reflns_used 8207
_cell_measurement_temperature 100(2)
_cell_measurement_theta_max 25.33
_cell_measurement_theta_min 2.29
_cell_volume 4422.6(6)
_computing_cell_refinement 'Bruker SAINT'
_computing_data_collection 'Bruker APEX2'
_computing_data_reduction 'Bruker SAINT'
_computing_molecular_graphics ORTEP-32
_computing_publication_material WinGX
_computing_structure_refinement SHELXL-97
_computing_structure_solution SIR-2011
_diffrn_ambient_temperature 100(2)
_diffrn_detector_area_resol_mean 8.366
_diffrn_measured_fraction_theta_full 0.999
_diffrn_measured_fraction_theta_max 0.997
_diffrn_measurement_device_type 'Bruker APEX-I CCD'
_diffrn_measurement_method 'phi and omega scans'
_diffrn_radiation_monochromator graphite
_diffrn_radiation_source 'fine-focus sealed tube'
_diffrn_radiation_type MoK\a
_diffrn_radiation_wavelength 0.71073
_diffrn_reflns_av_R_equivalents 0.0455
_diffrn_reflns_av_sigmaI/netI 0.0401
_diffrn_reflns_limit_h_max 32
_diffrn_reflns_limit_h_min -32
_diffrn_reflns_limit_k_max 9
_diffrn_reflns_limit_k_min -9
_diffrn_reflns_limit_l_max 25
_diffrn_reflns_limit_l_min -25
_diffrn_reflns_number 18067
_diffrn_reflns_theta_full 25.00
_diffrn_reflns_theta_max 25.35
_diffrn_reflns_theta_min 1.53
_exptl_absorpt_coefficient_mu 0.884
_exptl_absorpt_correction_T_max 0.9740
_exptl_absorpt_correction_T_min 0.9014
_exptl_absorpt_correction_type multi-scan
_exptl_absorpt_process_details SADABS
_exptl_crystal_colour orange
_exptl_crystal_density_diffrn 1.556
_exptl_crystal_density_method 'not measured'
_exptl_crystal_description plate
_exptl_crystal_F_000 2128
_exptl_crystal_size_max 0.12
_exptl_crystal_size_mid 0.05
_exptl_crystal_size_min 0.03
_refine_diff_density_max 1.692
_refine_diff_density_min -1.028
_refine_diff_density_rms 0.103
_refine_ls_extinction_method none
_refine_ls_goodness_of_fit_ref 1.032
_refine_ls_hydrogen_treatment constr
_refine_ls_matrix_type full
_refine_ls_number_parameters 262
_refine_ls_number_reflns 4042
_refine_ls_number_restraints 0
_refine_ls_restrained_S_all 1.032
_refine_ls_R_factor_all 0.0566
_refine_ls_R_factor_gt 0.0412
_refine_ls_shift/su_max 0.000
_refine_ls_shift/su_mean 0.000
_refine_ls_structure_factor_coef Fsqd
_refine_ls_weighting_details 'calc w=1/[\s^2^(Fo^2^)+(0.0495P)^2^+20.3416P] where P=(Fo^2^+2Fc^2^)/3'
_refine_ls_weighting_scheme calc
_refine_ls_wR_factor_gt 0.0961
_refine_ls_wR_factor_ref 0.1068
_reflns_number_gt 3240
_reflns_number_total 4042
_reflns_threshold_expression >2sigma(I)
_cod_data_source_file cs6b01320_si_004.cif
_cod_data_source_block Compound-L4-Rh
_cod_depositor_comments
;
The following automatic conversions were performed:

'_symmetry_cell_setting' value 'Monoclinic' changed to 'monoclinic'
according to
/usr/data/users/saulius/crontab/automatic-downloads/rss-feeds/ACS/lib/dictionaries/cif_core.dic
dictionary named 'cif_core.dic' version 2.4.2 from 2011-04-26.

Automatic conversion script
Id: cif_fix_values 4268 2015-11-12 08:31:59Z antanas 

 Adding full bibliography for 4513923--4513925.cif.

The following automatic conversions were performed:

'_space_group.centring_type' value 'C-centered' was replaced with the
value 'C' as specified in the replacement file
'/home/antanas/src/cod-tools/trunk/data/replacement-values/replacement_values.lst'.

Automatic conversion script
Id: cif_fix_values 5642 2017-10-24 12:04:52Z antanas 
;
_cod_original_cell_volume 4422.6(7)
_cod_original_sg_symbol_H-M C2/c
_cod_database_code 4513923

loop_
_symmetry_equiv_pos_as_xyz
'x, y, z'
'-x, y, -z+1/2'
'x+1/2, y+1/2, z'
'-x+1/2, y+1/2, -z+1/2'
'-x, -y, -z'
'x, -y, z-1/2'
'-x+1/2, -y+1/2, -z'
'x+1/2, -y+1/2, z-1/2'

loop_
_atom_site_label
_atom_site_type_symbol
_atom_site_fract_x
_atom_site_fract_y
_atom_site_fract_z
_atom_site_U_iso_or_equiv
_atom_site_adp_type
_atom_site_occupancy
_atom_site_symmetry_multiplicity
_atom_site_calc_flag
_atom_site_refinement_flags
C1 C 0.30019(16) 0.2835(6) 0.40735(19) 0.0276(10) Uani 1 1 d .
C2 C 0.28064(16) 0.1191(6) 0.4195(2) 0.0277(10) Uani 1 1 d .
H2 H 0.2629 0.0534 0.3863 0.033 Uiso 1 1 calc R
C3 C 0.28769(16) 0.0538(7) 0.48126(19) 0.0327(11) Uani 1 1 d .
H3 H 0.2754 -0.0573 0.4899 0.039 Uiso 1 1 calc R
C4 C 0.31312(18) 0.1543(7) 0.5299(2) 0.0348(11) Uani 1 1 d .
H4 H 0.3208 0.1063 0.5708 0.042 Uiso 1 1 calc R
C5 C 0.32731(17) 0.3242(7) 0.5190(2) 0.0345(11) Uani 1 1 d .
H5 H 0.3416 0.3940 0.5532 0.041 Uiso 1 1 calc R
C6 C 0.32063(17) 0.3918(6) 0.4579(2) 0.0316(10) Uani 1 1 d .
H6 H 0.3296 0.5079 0.4504 0.038 Uiso 1 1 calc R
C7 C 0.30234(17) 0.3355(6) 0.34094(19) 0.0278(10) Uani 1 1 d .
H7 H 0.2758 0.4006 0.3185 0.033 Uiso 1 1 calc R
C8 C 0.34173(16) 0.2898(5) 0.31359(18) 0.0246(9) Uani 1 1 d .
H8 H 0.3436 0.3192 0.2710 0.030 Uiso 1 1 calc R
C9 C 0.44799(15) 0.3054(5) 0.35475(17) 0.0213(9) Uani 1 1 d .
H9 H 0.4457 0.3490 0.3106 0.026 Uiso 1 1 calc R
C10 C 0.44742(16) 0.4631(5) 0.39772(18) 0.0257(9) Uani 1 1 d .
H10A H 0.4158 0.5281 0.3861 0.031 Uiso 1 1 calc R
H10B H 0.4485 0.4243 0.4418 0.031 Uiso 1 1 calc R
C11 C 0.49197(17) 0.5814(6) 0.3925(2) 0.0324(10) Uani 1 1 d .
H11A H 0.4889 0.6303 0.3495 0.039 Uiso 1 1 calc R
H11B H 0.4916 0.6784 0.4225 0.039 Uiso 1 1 calc R
C12 C 0.54094(17) 0.4860(6) 0.4062(2) 0.0329(11) Uani 1 1 d .
H12A H 0.5457 0.4478 0.4507 0.040 Uiso 1 1 calc R
H12B H 0.5689 0.5647 0.4001 0.040 Uiso 1 1 calc R
C13 C 0.54215(16) 0.3289(6) 0.36328(19) 0.0278(10) Uani 1 1 d .
H13A H 0.5407 0.3677 0.3191 0.033 Uiso 1 1 calc R
H13B H 0.5740 0.2652 0.3748 0.033 Uiso 1 1 calc R
C14 C 0.49807(15) 0.2100(6) 0.36926(19) 0.0244(9) Uani 1 1 d .
H14A H 0.5013 0.1630 0.4125 0.029 Uiso 1 1 calc R
H14B H 0.4987 0.1118 0.3398 0.029 Uiso 1 1 calc R
C15 C 0.39997(16) -0.0232(5) 0.31147(17) 0.0232(9) Uani 1 1 d .
H15 H 0.4271 -0.0957 0.3349 0.028 Uiso 1 1 calc R
C16 C 0.41531(18) 0.0179(6) 0.24667(18) 0.0279(10) Uani 1 1 d .
H16A H 0.3897 0.0934 0.2230 0.033 Uiso 1 1 calc R
H16B H 0.4477 0.0808 0.2521 0.033 Uiso 1 1 calc R
C17 C 0.4205(2) -0.1478(6) 0.2093(2) 0.0357(11) Uani 1 1 d .
H17A H 0.4291 -0.1179 0.1672 0.043 Uiso 1 1 calc R
H17B H 0.4483 -0.2184 0.2312 0.043 Uiso 1 1 calc R
C18 C 0.3723(2) -0.2521(6) 0.2021(2) 0.0389(12) Uani 1 1 d .
H18A H 0.3453 -0.1861 0.1764 0.047 Uiso 1 1 calc R
H18B H 0.3773 -0.3612 0.1797 0.047 Uiso 1 1 calc R
C19 C 0.3565(2) -0.2922(6) 0.2656(2) 0.0340(11) Uani 1 1 d .
H19A H 0.3818 -0.3692 0.2891 0.041 Uiso 1 1 calc R
H19B H 0.3241 -0.3544 0.2594 0.041 Uiso 1 1 calc R
C20 C 0.35112(17) -0.1288(5) 0.30449(18) 0.0271(10) Uani 1 1 d .
H20A H 0.3431 -0.1615 0.3466 0.033 Uiso 1 1 calc R
H20B H 0.3231 -0.0577 0.2836 0.033 Uiso 1 1 calc R
C21 C 0.40803(17) -0.0842(6) 0.47926(19) 0.0311(10) Uani 1 1 d .
H21A H 0.3899 -0.1501 0.4975 0.037 Uiso 1 1 d R
H21B H 0.4228 -0.1382 0.4439 0.037 Uiso 1 1 d R
C22 C 0.43236(17) 0.0606(6) 0.50707(19) 0.0312(10) Uani 1 1 d .
H22A H 0.4285 0.0981 0.5482 0.037 Uiso 1 1 d R
H22B H 0.4592 0.1051 0.4932 0.037 Uiso 1 1 d R
B1 B 0.2962(3) 0.2397(8) 0.1243(3) 0.0490(17) Uani 1 1 d .
F1 F 0.24913(13) 0.2203(5) 0.09410(15) 0.0628(9) Uani 1 1 d .
F2 F 0.3059(2) 0.0946(5) 0.1595(2) 0.125(2) Uani 1 1 d .
F3 F 0.30131(16) 0.3803(4) 0.16396(14) 0.0698(11) Uani 1 1 d .
F4 F 0.32667(18) 0.2644(8) 0.0809(3) 0.140(3) Uani 1 1 d .
P1 P 0.39225(4) 0.16956(14) 0.35928(4) 0.0202(2) Uani 1 1 d .
Rh1 Rh 0.364005(12) 0.13666(4) 0.452354(13) 0.02255(12) Uani 1 1 d .

loop_
_atom_site_aniso_label
_atom_site_aniso_U_11
_atom_site_aniso_U_22
_atom_site_aniso_U_33
_atom_site_aniso_U_23
_atom_site_aniso_U_13
_atom_site_aniso_U_12
C1 0.019(2) 0.034(2) 0.029(2) 0.0060(19) 0.0015(18) 0.0029(19)
C2 0.020(2) 0.035(3) 0.029(2) 0.0017(18) 0.0050(17) 0.003(2)
C3 0.020(2) 0.049(3) 0.031(2) 0.010(2) 0.0089(18) 0.004(2)
C4 0.029(3) 0.052(3) 0.026(2) 0.004(2) 0.0115(19) 0.013(2)
C5 0.024(3) 0.052(3) 0.028(2) -0.007(2) 0.0073(19) 0.008(2)
C6 0.023(2) 0.036(3) 0.037(2) 0.001(2) 0.0076(19) 0.011(2)
C7 0.027(3) 0.028(2) 0.027(2) 0.0077(17) 0.0000(18) 0.0014(19)
C8 0.026(2) 0.025(2) 0.0211(19) 0.0044(16) -0.0009(17) -0.0006(19)
C9 0.021(2) 0.026(2) 0.0180(18) -0.0005(16) 0.0038(16) -0.0003(17)
C10 0.022(2) 0.028(2) 0.027(2) -0.0068(18) 0.0002(17) 0.0004(19)
C11 0.029(3) 0.030(3) 0.038(2) -0.0097(19) 0.004(2) -0.007(2)
C12 0.021(2) 0.042(3) 0.034(2) -0.007(2) 0.0012(19) -0.003(2)
C13 0.019(2) 0.038(3) 0.027(2) -0.0049(18) 0.0042(17) -0.0008(19)
C14 0.020(2) 0.029(2) 0.024(2) -0.0003(17) 0.0039(17) 0.0025(18)
C15 0.029(2) 0.023(2) 0.0171(18) -0.0004(16) 0.0032(17) -0.0005(18)
C16 0.033(3) 0.029(2) 0.023(2) -0.0041(17) 0.0073(18) -0.009(2)
C17 0.048(3) 0.037(3) 0.024(2) -0.0059(19) 0.012(2) -0.004(2)
C18 0.055(3) 0.032(3) 0.029(2) -0.0029(19) 0.003(2) -0.007(2)
C19 0.048(3) 0.020(2) 0.032(2) 0.0011(18) 0.000(2) -0.008(2)
C20 0.032(3) 0.028(2) 0.0216(19) 0.0002(17) 0.0050(18) -0.005(2)
C21 0.028(3) 0.038(3) 0.028(2) 0.0104(19) 0.0063(19) 0.011(2)
C22 0.023(2) 0.047(3) 0.023(2) 0.009(2) 0.0026(18) 0.011(2)
B1 0.065(5) 0.029(3) 0.045(3) -0.009(3) -0.022(3) 0.017(3)
F1 0.059(2) 0.062(2) 0.064(2) -0.0163(17) -0.0059(17) -0.0133(18)
F2 0.189(6) 0.044(2) 0.113(3) 0.004(2) -0.092(4) 0.012(3)
F3 0.113(3) 0.0393(18) 0.0448(17) -0.0099(14) -0.0330(19) 0.0023(19)
F4 0.083(3) 0.183(6) 0.169(5) -0.120(4) 0.077(3) -0.069(4)
P1 0.0194(6) 0.0249(6) 0.0165(5) 0.0009(4) 0.0026(4) 0.0007(4)
Rh1 0.0199(2) 0.0305(2) 0.01769(17) 0.00231(13) 0.00427(12) 0.00375(15)

loop_
_atom_type_symbol
_atom_type_description
_atom_type_scat_dispersion_real
_atom_type_scat_dispersion_imag
_atom_type_scat_source
C C 0.0033 0.0016 'International Tables Vol C Tables 4.2.6.8 and 6.1.1.4'
H H 0.0000 0.0000 'International Tables Vol C Tables 4.2.6.8 and 6.1.1.4'
B B 0.0013 0.0007 'International Tables Vol C Tables 4.2.6.8 and 6.1.1.4'
F F 0.0171 0.0103 'International Tables Vol C Tables 4.2.6.8 and 6.1.1.4'
P P 0.1023 0.0942 'International Tables Vol C Tables 4.2.6.8 and 6.1.1.4'
Rh Rh -1.1178 0.9187 'International Tables Vol C Tables 4.2.6.8 and 6.1.1.4'

loop_
_geom_angle_atom_site_label_1
_geom_angle_atom_site_label_2
_geom_angle_atom_site_label_3
_geom_angle
C2 C1 C6 120.3(4)
C2 C1 C7 118.9(4)
C6 C1 C7 120.6(4)
C2 C1 Rh1 74.8(3)
C6 C1 Rh1 76.7(3)
C7 C1 Rh1 115.9(3)
C3 C2 C1 119.4(4)
C3 C2 Rh1 74.1(3)
C1 C2 Rh1 68.1(2)
C3 C2 H2 120.3
C1 C2 H2 120.3
Rh1 C2 H2 129.9
C4 C3 C2 119.4(5)
C4 C3 Rh1 71.7(3)
C2 C3 Rh1 70.1(2)
C4 C3 H3 120.3
C2 C3 H3 120.3
Rh1 C3 H3 130.5
C5 C4 C3 120.9(4)
C5 C4 Rh1 74.5(3)
C3 C4 Rh1 72.9(2)
C5 C4 H4 119.5
C3 C4 H4 119.5
Rh1 C4 H4 124.8
C4 C5 C6 120.3(4)
C4 C5 Rh1 70.5(3)
C6 C5 Rh1 70.9(3)
C4 C5 H5 119.8
C6 C5 H5 119.8
Rh1 C5 H5 131.7
C5 C6 C1 118.7(4)
C5 C6 Rh1 74.1(3)
C1 C6 Rh1 66.5(2)
C5 C6 H6 120.6
C1 C6 H6 120.6
Rh1 C6 H6 131.4
C8 C7 C1 119.2(4)
C8 C7 H7 120.4
C1 C7 H7 120.4
C7 C8 P1 118.7(3)
C7 C8 H8 120.7
P1 C8 H8 120.7
C14 C9 C10 110.0(3)
C14 C9 P1 114.3(3)
C10 C9 P1 110.4(3)
C14 C9 H9 107.2
C10 C9 H9 107.2
P1 C9 H9 107.2
C11 C10 C9 111.3(3)
C11 C10 H10A 109.4
C9 C10 H10A 109.4
C11 C10 H10B 109.4
C9 C10 H10B 109.4
H10A C10 H10B 108.0
C12 C11 C10 111.4(4)
C12 C11 H11A 109.3
C10 C11 H11A 109.3
C12 C11 H11B 109.3
C10 C11 H11B 109.3
H11A C11 H11B 108.0
C11 C12 C13 111.2(4)
C11 C12 H12A 109.4
C13 C12 H12A 109.4
C11 C12 H12B 109.4
C13 C12 H12B 109.4
H12A C12 H12B 108.0
C14 C13 C12 110.6(3)
C14 C13 H13A 109.5
C12 C13 H13A 109.5
C14 C13 H13B 109.5
C12 C13 H13B 109.5
H13A C13 H13B 108.1
C13 C14 C9 111.3(4)
C13 C14 H14A 109.4
C9 C14 H14A 109.4
C13 C14 H14B 109.4
C9 C14 H14B 109.4
H14A C14 H14B 108.0
C16 C15 C20 110.6(3)
C16 C15 P1 113.7(3)
C20 C15 P1 109.1(3)
C16 C15 H15 107.7
C20 C15 H15 107.7
P1 C15 H15 107.7
C17 C16 C15 110.8(3)
C17 C16 H16A 109.5
C15 C16 H16A 109.5
C17 C16 H16B 109.5
C15 C16 H16B 109.5
H16A C16 H16B 108.1
C18 C17 C16 111.3(4)
C18 C17 H17A 109.4
C16 C17 H17A 109.4
C18 C17 H17B 109.4
C16 C17 H17B 109.4
H17A C17 H17B 108.0
C19 C18 C17 110.8(4)
C19 C18 H18A 109.5
C17 C18 H18A 109.5
C19 C18 H18B 109.5
C17 C18 H18B 109.5
H18A C18 H18B 108.1
C18 C19 C20 112.3(4)
C18 C19 H19A 109.1
C20 C19 H19A 109.1
C18 C19 H19B 109.1
C20 C19 H19B 109.1
H19A C19 H19B 107.9
C19 C20 C15 110.5(4)
C19 C20 H20A 109.6
C15 C20 H20A 109.6
C19 C20 H20B 109.6
C15 C20 H20B 109.6
H20A C20 H20B 108.1
C22 C21 Rh1 71.2(3)
C22 C21 H21A 124.0
Rh1 C21 H21A 106.3
C22 C21 H21B 117.0
Rh1 C21 H21B 113.4
H21A C21 H21B 114.6
C21 C22 Rh1 70.5(2)
C21 C22 H22A 122.8
Rh1 C22 H22A 103.6
C21 C22 H22B 121.7
Rh1 C22 H22B 112.8
H22A C22 H22B 113.0
F4 B1 F1 107.8(5)
F4 B1 F2 114.6(6)
F1 B1 F2 105.8(6)
F4 B1 F3 107.3(6)
F1 B1 F3 113.3(5)
F2 B1 F3 108.3(5)
C8 P1 C15 104.30(19)
C8 P1 C9 103.38(19)
C15 P1 C9 106.28(19)
C8 P1 Rh1 102.74(14)
C15 P1 Rh1 118.77(13)
C9 P1 Rh1 119.10(12)
C21 Rh1 C22 38.31(18)
C21 Rh1 C1 157.44(18)
C22 Rh1 C1 164.18(18)
C21 Rh1 P1 95.22(12)
C22 Rh1 P1 98.76(12)
C1 Rh1 P1 83.48(11)
C21 Rh1 C2 122.05(18)
C22 Rh1 C2 154.41(17)
C1 Rh1 C2 37.18(16)
P1 Rh1 C2 99.76(11)
C21 Rh1 C4 102.48(17)
C22 Rh1 C4 99.84(16)
C1 Rh1 C4 77.26(16)
P1 Rh1 C4 160.74(12)
C2 Rh1 C4 64.36(16)
C21 Rh1 C6 161.28(16)
C22 Rh1 C6 127.90(18)
C1 Rh1 C6 36.87(16)
P1 Rh1 C6 100.51(11)
C2 Rh1 C6 65.23(16)
C4 Rh1 C6 63.71(16)
C21 Rh1 C3 100.70(18)
C22 Rh1 C3 120.43(16)
C1 Rh1 C3 65.75(16)
P1 Rh1 C3 133.54(11)
C2 Rh1 C3 35.82(14)
C4 Rh1 C3 35.47(17)
C6 Rh1 C3 75.61(17)
C21 Rh1 C5 126.85(16)
C22 Rh1 C5 103.75(17)
C1 Rh1 C5 64.88(16)
P1 Rh1 C5 133.80(12)
C2 Rh1 C5 75.34(16)
C4 Rh1 C5 35.04(17)
C6 Rh1 C5 35.04(15)
C3 Rh1 C5 63.10(17)

loop_
_geom_bond_atom_site_label_1
_geom_bond_atom_site_label_2
_geom_bond_distance
C1 C2 1.415(6)
C1 C6 1.421(6)
C1 C7 1.489(6)
C1 Rh1 2.172(4)
C2 C3 1.406(6)
C2 Rh1 2.259(4)
C2 H2 0.9500
C3 C4 1.403(7)
C3 Rh1 2.311(4)
C3 H3 0.9500
C4 C5 1.398(7)
C4 Rh1 2.296(4)
C4 H4 0.9500
C5 C6 1.401(6)
C5 Rh1 2.346(4)
C5 H5 0.9500
C6 Rh1 2.305(4)
C6 H6 0.9500
C7 C8 1.326(6)
C7 H7 0.9500
C8 P1 1.819(4)
C8 H8 0.9500
C9 C14 1.530(6)
C9 C10 1.532(5)
C9 P1 1.843(4)
C9 H9 1.0000
C10 C11 1.523(6)
C10 H10A 0.9900
C10 H10B 0.9900
C11 C12 1.503(6)
C11 H11A 0.9900
C11 H11B 0.9900
C12 C13 1.529(6)
C12 H12A 0.9900
C12 H12B 0.9900
C13 C14 1.519(6)
C13 H13A 0.9900
C13 H13B 0.9900
C14 H14A 0.9900
C14 H14B 0.9900
C15 C16 1.536(5)
C15 C20 1.536(6)
C15 P1 1.839(4)
C15 H15 1.0000
C16 C17 1.529(6)
C16 H16A 0.9900
C16 H16B 0.9900
C17 C18 1.518(7)
C17 H17A 0.9900
C17 H17B 0.9900
C18 C19 1.512(6)
C18 H18A 0.9900
C18 H18B 0.9900
C19 C20 1.534(6)
C19 H19A 0.9900
C19 H19B 0.9900
C20 H20A 0.9900
C20 H20B 0.9900
C21 C22 1.391(7)
C21 Rh1 2.115(4)
C21 H21A 0.8394
C21 H21B 0.9940
C22 Rh1 2.125(4)
C22 H22A 0.9475
C22 H22B 0.8862
B1 F4 1.334(8)
B1 F1 1.348(7)
B1 F2 1.360(7)
B1 F3 1.377(6)
P1 Rh1 2.2443(10)
